data_7206184
loop_
_publ_author_name
'Li, Baiyan'
'Zhou, Xiaojing'
'Zhou, Qi'
'Li, Guanghua'
'Hua, Jia'
'Bi, Ye'
'Li, Yijin'
'Shi, Zhan'
'Feng, Shouhua'

_publ_section_title
;
 Design and construction of coordination polymers based on
 2,2&#x2032;-dinitro-4,4&#x2032;-biphenyldicarboxylate and
 imidazole-based ligands: The effect of ligand length and metal ions
;
_journal_issue 14
_journal_name_full CrystEngComm
_journal_page_first 4592
_journal_paper_doi 10.1039/c1ce05061c
_journal_volume 13
_journal_year 2011
_chemical_formula_moiety 'C39 H35 Co2.50 N7 O20'
_chemical_formula_sum 'C39 H35 Co2.5 N7 O20'
_chemical_formula_weight 1069.06
_chemical_melting_point ?
_chemical_name_systematic
;
?
;
_space_group_IT_number 14
_symmetry_cell_setting monoclinic
_symmetry_space_group_name_Hall '-P 2yn'
_symmetry_space_group_name_H-M 'P 1 21/n 1'
_atom_sites_solution_hydrogens geom
_atom_sites_solution_primary direct
_atom_sites_solution_secondary difmap
_audit_creation_method SHELXL-97
_cell_angle_alpha 90.00
_cell_angle_beta 91.13(3)
_cell_angle_gamma 90.00
_cell_formula_units_Z 4
_cell_length_a 12.803(3)
_cell_length_b 12.071(2)
_cell_length_c 28.433(6)
_cell_measurement_reflns_used 7657
_cell_measurement_temperature 293(2)
_cell_measurement_theta_max 25.00
_cell_measurement_theta_min 3.14
_cell_volume 4393.3(16)
_computing_cell_refinement Process-auto
_computing_data_collection Process-auto
_computing_data_reduction Process-auto
_computing_structure_refinement 'SHELXL-97 (Sheldrick, 1997)'
_computing_structure_solution 'SHELXS-97 (Sheldrick, 1990)'
_diffrn_ambient_temperature 293(2)
_diffrn_detector_area_resol_mean 10.0
_diffrn_measured_fraction_theta_full 0.989
_diffrn_measured_fraction_theta_max 0.989
_diffrn_measurement_device_type 'Rigaku RAXIS-RAPID'
_diffrn_measurement_method omega-scan
_diffrn_radiation_monochromator graphite
_diffrn_radiation_source 'fine-focus sealed tube'
_diffrn_radiation_type MoK\a
_diffrn_radiation_wavelength 0.71073
_diffrn_reflns_av_R_equivalents 0.1073
_diffrn_reflns_av_sigmaI/netI 0.0891
_diffrn_reflns_limit_h_max 15
_diffrn_reflns_limit_h_min -15
_diffrn_reflns_limit_k_max 14
_diffrn_reflns_limit_k_min -14
_diffrn_reflns_limit_l_max 31
_diffrn_reflns_limit_l_min -33
_diffrn_reflns_number 32865
_diffrn_reflns_theta_full 25.00
_diffrn_reflns_theta_max 25.00
_diffrn_reflns_theta_min 3.14
_diffrn_standards_decay_% 0
_diffrn_standards_interval_count 0
_diffrn_standards_interval_time 0
_diffrn_standards_number 0
_exptl_absorpt_coefficient_mu 1.027
_exptl_absorpt_correction_type none
_exptl_crystal_colour red
_exptl_crystal_density_diffrn 1.616
_exptl_crystal_density_meas ?
_exptl_crystal_density_method 'not measured'
_exptl_crystal_description block
_exptl_crystal_F_000 2182
_exptl_crystal_size_max 0.23
_exptl_crystal_size_mid 0.21
_exptl_crystal_size_min 0.19
_refine_diff_density_max 1.271
_refine_diff_density_min -0.851
_refine_diff_density_rms 0.135
_refine_ls_extinction_method none
_refine_ls_goodness_of_fit_ref 1.044
_refine_ls_hydrogen_treatment mixed
_refine_ls_matrix_type full
_refine_ls_number_parameters 697
_refine_ls_number_reflns 7657
_refine_ls_number_restraints 70
_refine_ls_restrained_S_all 1.040
_refine_ls_R_factor_all 0.1298
_refine_ls_R_factor_gt 0.0954
_refine_ls_shift/su_max 0.002
_refine_ls_shift/su_mean 0.000
_refine_ls_structure_factor_coef Fsqd
_refine_ls_weighting_details 'calc w=1/[\s^2^(Fo^2^)+(0.1365P)^2^+26.1425P] where P=(Fo^2^+2Fc^2^)/3'
_refine_ls_weighting_scheme calc
_refine_ls_wR_factor_gt 0.2576
_refine_ls_wR_factor_ref 0.2759
_reflns_number_gt 5306
_reflns_number_total 7657
_reflns_threshold_expression >2sigma(I)
_cod_data_source_file c1ce05061c.txt
_cod_data_source_block compound-2
_cod_depositor_comments
;
The following automatic conversions were performed:

'_chemical_melting_point' value 'not measured' was changed to '?' -
the value is undefined or not given.

Automatic conversion script
Id: cif_fix_values 1715 2011-07-08 13:25:40Z adriana 

The following automatic conversions were performed:

'_exptl_crystal_density_meas' value 'not measured' was changed to '?'
- the value is perceived as not measured.

Automatic conversion script
Id: cif_fix_values 3008 2015-01-20 13:52:24Z robertas 
;
_cod_original_cell_volume 4393.2(15)
_cod_original_sg_symbol_H-M P2(1)/n
_cod_original_formula_sum 'C39 H35 Co2.50 N7 O20'
_cod_database_code 7206184

loop_
_symmetry_equiv_pos_as_xyz
'x, y, z'
'-x+1/2, y+1/2, -z+1/2'
'-x, -y, -z'
'x-1/2, -y-1/2, z-1/2'

loop_
_atom_site_label
_atom_site_type_symbol
_atom_site_fract_x
_atom_site_fract_y
_atom_site_fract_z
_atom_site_U_iso_or_equiv
_atom_site_adp_type
_atom_site_occupancy
_atom_site_symmetry_multiplicity
_atom_site_calc_flag
_atom_site_refinement_flags
_atom_site_disorder_assembly
_atom_site_disorder_group
Co1 Co -0.5000 0.5000 0.5000 0.0298(4) Uani 1 2 d S . .
Co2 Co -0.45915(9) 0.27368(9) 0.54470(3) 0.0344(3) Uani 1 1 d . . .
Co3 Co -0.28529(9) 0.59372(10) 0.47559(4) 0.0391(3) Uani 1 1 d . . .
O1 O -0.3832(4) 0.4472(5) 0.45580(17) 0.0386(13) Uani 1 1 d . . .
O1W O 0.2659(10) 0.0617(9) 0.5436(4) 0.113(3) Uani 1 1 d D . .
O2 O -0.3734(5) 0.2685(5) 0.47783(18) 0.0454(15) Uani 1 1 d . . .
O3 O -0.2005(5) 0.1678(6) 0.08863(19) 0.0519(16) Uani 1 1 d . . .
O4 O -0.0394(5) 0.2318(5) 0.10712(18) 0.0434(14) Uani 1 1 d . . .
O5 O -0.2871(8) 0.0440(9) 0.2847(4) 0.106(3) Uani 1 1 d U . .
O6 O -0.2652(9) 0.0025(10) 0.3562(4) 0.113(3) Uani 1 1 d U . .
O7 O -0.4618(8) 0.2349(9) 0.2608(4) 0.104(3) Uani 1 1 d U . .
O8 O -0.4819(9) 0.2657(9) 0.1884(4) 0.109(3) Uani 1 1 d U . .
O9 O -0.2608(5) 0.5318(6) 0.5452(2) 0.0536(17) Uani 1 1 d . . .
O10 O -0.4146(4) 0.4528(4) 0.56094(17) 0.0372(13) Uani 1 1 d . . .
O11 O -0.0333(6) 0.4266(6) 0.9306(2) 0.068(2) Uani 1 1 d . . .
O12 O -0.1342(7) 0.2747(7) 0.9307(2) 0.073(2) Uani 1 1 d . . .
O13 O -0.5106(8) 0.4960(10) 0.7263(3) 0.103(3) Uani 1 1 d . . .
O14 O -0.3977(8) 0.5047(8) 0.7788(4) 0.102(3) Uani 1 1 d U . .
O15 O -0.3766(9) 0.2133(9) 0.8046(4) 0.112(4) Uani 1 1 d . . .
O16 O -0.3273(8) 0.2437(8) 0.7364(4) 0.095(3) Uani 1 1 d U . .
O17 O -0.2152(6) 0.7438(6) 0.5028(2) 0.066(2) Uani 1 1 d . . .
O18 O -0.4296(4) 0.6486(4) 0.49433(16) 0.0312(11) Uani 1 1 d D . .
O19 O -0.5190(6) 0.1167(5) 0.5245(2) 0.0542(17) Uani 1 1 d . . .
N1 N -0.2777(9) 0.0723(8) 0.3261(3) 0.081(3) Uani 1 1 d . . .
N2 N -0.4246(8) 0.2478(10) 0.2227(3) 0.079(3) Uani 1 1 d . . .
N3 N -0.4210(7) 0.4923(8) 0.7386(2) 0.061(2) Uani 1 1 d . . .
N4 N -0.3189(9) 0.2581(8) 0.7782(3) 0.076(3) Uani 1 1 d . . .
N5 N -0.1525(6) 0.5047(8) 0.4551(4) 0.068(2) Uani 1 1 d . . .
N6 N -0.0579(17) 0.353(2) 0.4409(8) 0.062(6) Uani 0.50 1 d P A 1
N6' N -0.030(2) 0.402(2) 0.4262(11) 0.063(7) Uani 0.50 1 d P A 2
N7 N 0.3245(6) -0.2108(7) 0.4238(2) 0.0498(19) Uani 1 1 d . . .
C1 C -0.2772(8) 0.2702(8) 0.3057(3) 0.050(2) Uani 1 1 d . . .
C2 C -0.2927(8) 0.1856(7) 0.3388(3) 0.049(2) Uani 1 1 d . . .
C3 C -0.3195(8) 0.2080(7) 0.3847(3) 0.046(2) Uani 1 1 d . . .
H3 H -0.3272 0.1505 0.4061 0.080 Uiso 1 1 calc . . .
C4 C -0.3347(7) 0.3170(7) 0.3987(3) 0.0376(18) Uani 1 1 d . . .
C5 C -0.3231(8) 0.4004(7) 0.3656(3) 0.050(2) Uani 1 1 d . . .
H5 H -0.3347 0.4735 0.3743 0.080 Uiso 1 1 calc . . .
C6 C -0.2953(8) 0.3776(9) 0.3211(3) 0.056(2) Uani 1 1 d . . .
H6 H -0.2881 0.4359 0.2999 0.080 Uiso 1 1 calc . . .
C7 C -0.3649(6) 0.3448(7) 0.4478(3) 0.040(2) Uani 1 1 d . . .
C8 C -0.2434(8) 0.2523(8) 0.2569(3) 0.051(2) Uani 1 1 d . . .
C9 C -0.3108(7) 0.2464(9) 0.2175(3) 0.056(3) Uani 1 1 d . . .
C10 C -0.2758(8) 0.2357(9) 0.1726(3) 0.057(3) Uani 1 1 d . . .
H10 H -0.3231 0.2329 0.1474 0.080 Uiso 1 1 calc . . .
C11 C -0.1704(7) 0.2292(7) 0.1648(3) 0.041(2) Uani 1 1 d . . .
C12 C -0.1004(7) 0.2468(9) 0.2030(3) 0.053(2) Uani 1 1 d . . .
H12 H -0.0288 0.2504 0.1983 0.080 Uiso 1 1 calc . . .
C13 C -0.1402(8) 0.2587(10) 0.2474(3) 0.058(3) Uani 1 1 d . . .
H13 H -0.0936 0.2719 0.2722 0.080 Uiso 1 1 calc . . .
C14 C -0.1312(7) 0.2104(7) 0.1161(3) 0.041(2) Uani 1 1 d . . .
C15 C -0.2353(8) 0.4436(7) 0.7183(3) 0.048(2) Uani 1 1 d . . .
C16 C -0.3379(8) 0.4752(7) 0.7043(3) 0.049(2) Uani 1 1 d . . .
C17 C -0.3678(7) 0.4876(7) 0.6574(3) 0.044(2) Uani 1 1 d . . .
H17 H -0.4370 0.5020 0.6490 0.080 Uiso 1 1 calc . . .
C18 C -0.2927(7) 0.4781(7) 0.6234(3) 0.044(2) Uani 1 1 d . . .
C19 C -0.1913(7) 0.4544(9) 0.6362(3) 0.052(2) Uani 1 1 d . . .
H19 H -0.1404 0.4500 0.6134 0.080 Uiso 1 1 calc . . .
C20 C -0.1646(7) 0.4368(9) 0.6838(3) 0.056(3) Uani 1 1 d . . .
H20 H -0.0956 0.4198 0.6918 0.080 Uiso 1 1 calc . . .
C21 C -0.3232(7) 0.4887(7) 0.5722(3) 0.0383(19) Uani 1 1 d . . .
C22 C -0.1991(7) 0.4185(7) 0.7676(3) 0.042(2) Uani 1 1 d . . .
C23 C -0.2372(8) 0.3324(8) 0.7956(3) 0.053(2) Uani 1 1 d . . .
C24 C -0.2000(8) 0.3124(8) 0.8407(3) 0.051(2) Uani 1 1 d . . .
H24 H -0.2254 0.2524 0.8574 0.080 Uiso 1 1 calc . . .
C25 C -0.1273(7) 0.3789(7) 0.8606(3) 0.042(2) Uani 1 1 d . . .
C26 C -0.0839(8) 0.4628(8) 0.8337(3) 0.050(2) Uani 1 1 d . . .
H26 H -0.0299 0.5057 0.8462 0.080 Uiso 1 1 calc . . .
C27 C -0.1209(8) 0.4832(7) 0.7879(3) 0.052(2) Uani 1 1 d . . .
H27 H -0.0925 0.5411 0.7707 0.080 Uiso 1 1 calc . . .
C28 C -0.0944(8) 0.3583(8) 0.9117(3) 0.051(2) Uani 1 1 d . . .
C29 C -0.125(2) 0.4051(19) 0.4673(7) 0.061(7) Uani 0.50 1 d P A 1
C31 C -0.049(2) 0.420(2) 0.3971(11) 0.069(8) Uani 0.50 1 d P A 1
C32 C 0.002(2) 0.250(2) 0.4484(10) 0.095(10) Uani 0.50 1 d P A 1
C35 C 0.001(2) -0.047(2) 0.4054(10) 0.089(7) Uani 0.50 1 d PU B 1
C36 C 0.0445(16) -0.143(2) 0.4195(8) 0.082(8) Uani 0.50 1 d P B 1
C37 C 0.2310(19) -0.202(2) 0.4421(9) 0.067(3) Uani 0.50 1 d PU B 1
N8 N 0.1570(15) -0.1713(15) 0.4097(7) 0.048(5) Uani 0.50 1 d P B 1
C30' C -0.096(3) 0.446(3) 0.4930(12) 0.104(10) Uani 0.50 1 d P A 2
C31' C -0.0148(19) 0.391(2) 0.4738(10) 0.080(7) Uani 0.50 1 d P A 2
C32' C 0.019(3) 0.347(3) 0.3914(12) 0.122(12) Uani 0.50 1 d P A 2
C33 C -0.0172(15) 0.1519(18) 0.4181(7) 0.131(7) Uani 1 1 d . A 2
C33' C -0.037(2) 0.226(2) 0.3826(10) 0.086(8) Uani 0.50 1 d P A 2
C36' C 0.0897(18) -0.040(2) 0.4325(8) 0.067(3) Uani 0.50 1 d PU B 2
C37' C 0.2561(19) -0.147(2) 0.4472(8) 0.067(3) Uani 0.50 1 d PU B 2
N8' N 0.1828(19) -0.106(2) 0.4171(7) 0.076(7) Uani 0.50 1 d P B 2
C30 C -0.1094(10) 0.4960(15) 0.4119(6) 0.106(5) Uani 1 1 d . A .
C34 C 0.0664(19) 0.062(2) 0.4182(8) 0.166(8) Uani 1 1 d U . .
C38 C 0.3036(8) -0.1968(8) 0.3768(3) 0.053(2) Uani 1 1 d . B .
C39 C 0.2046(10) -0.1556(11) 0.3702(4) 0.077(4) Uani 1 1 d . . .
H1A H -0.438(9) 0.694(7) 0.517(3) 0.080 Uiso 1 1 d D . .
H1B H 0.280(10) 0.001(5) 0.529(3) 0.080 Uiso 1 1 d D . .
H2B H 0.233(8) 0.104(6) 0.525(3) 0.080 Uiso 1 1 d D . .

loop_
_atom_site_aniso_label
_atom_site_aniso_U_11
_atom_site_aniso_U_22
_atom_site_aniso_U_33
_atom_site_aniso_U_23
_atom_site_aniso_U_13
_atom_site_aniso_U_12
Co1 0.0413(9) 0.0307(7) 0.0172(7) -0.0004(6) -0.0028(6) 0.0015(6)
Co2 0.0499(7) 0.0340(6) 0.0193(5) 0.0021(4) -0.0020(4) 0.0046(5)
Co3 0.0414(7) 0.0506(7) 0.0251(6) 0.0077(5) -0.0008(4) 0.0007(5)
O1 0.046(3) 0.044(3) 0.026(3) -0.004(3) 0.008(2) 0.005(3)
O1W 0.123(9) 0.097(7) 0.120(8) 0.044(7) -0.015(7) 0.001(7)
O2 0.072(4) 0.042(3) 0.022(3) 0.010(3) 0.004(3) 0.015(3)
O3 0.057(4) 0.070(4) 0.029(3) -0.018(3) 0.003(3) 0.001(3)
O4 0.046(4) 0.057(4) 0.027(3) -0.002(3) 0.006(2) -0.002(3)
O5 0.107(3) 0.105(3) 0.105(3) -0.0005(10) 0.0028(10) 0.0000(10)
O6 0.114(3) 0.112(3) 0.112(3) -0.0004(10) 0.0026(10) 0.0009(10)
O7 0.103(3) 0.105(3) 0.103(3) -0.0005(10) 0.0027(10) -0.0007(10)
O8 0.109(3) 0.111(3) 0.109(3) -0.0004(10) 0.0021(10) 0.0001(10)
O9 0.045(4) 0.081(5) 0.034(3) 0.021(3) -0.010(3) -0.012(3)
O10 0.053(4) 0.037(3) 0.021(3) 0.003(2) -0.010(2) -0.001(3)
O11 0.100(6) 0.058(4) 0.043(4) -0.006(3) -0.032(4) 0.002(4)
O12 0.101(6) 0.079(5) 0.037(4) 0.022(4) -0.018(4) -0.019(4)
O13 0.083(6) 0.172(10) 0.052(5) -0.008(6) -0.001(5) 0.004(6)
O14 0.102(3) 0.104(3) 0.101(3) -0.0003(10) 0.0019(10) 0.0012(10)
O15 0.115(8) 0.118(8) 0.103(7) 0.026(6) -0.031(6) -0.057(7)
O16 0.096(3) 0.095(3) 0.095(3) 0.0002(10) 0.0004(10) -0.0016(10)
O17 0.064(5) 0.076(5) 0.058(4) 0.004(4) -0.011(3) -0.027(4)
O18 0.043(3) 0.031(3) 0.019(2) -0.003(2) -0.003(2) 0.002(2)
O19 0.089(5) 0.040(3) 0.034(3) -0.003(3) -0.013(3) 0.001(3)
N1 0.153(10) 0.057(5) 0.034(4) -0.007(4) 0.032(5) 0.000(6)
N2 0.068(6) 0.139(10) 0.031(4) -0.009(5) 0.008(4) -0.016(6)
N3 0.079(6) 0.088(6) 0.015(3) -0.005(4) -0.015(4) 0.019(5)
N4 0.112(8) 0.070(6) 0.046(5) 0.015(5) -0.038(5) -0.026(6)
N5 0.043(5) 0.081(7) 0.081(6) 0.008(5) 0.011(4) 0.006(4)
N6 0.041(12) 0.11(2) 0.039(12) -0.008(13) 0.011(9) 0.017(12)
N6' 0.052(14) 0.078(18) 0.060(18) -0.005(15) 0.021(13) 0.004(11)
N7 0.059(5) 0.062(5) 0.028(3) 0.006(3) -0.001(3) 0.016(4)
C1 0.065(6) 0.057(6) 0.027(4) -0.013(4) 0.012(4) 0.000(5)
C2 0.072(6) 0.043(5) 0.030(4) -0.007(4) 0.004(4) -0.004(4)
C3 0.069(6) 0.040(5) 0.031(4) 0.002(4) 0.009(4) 0.003(4)
C4 0.049(5) 0.040(4) 0.024(4) -0.001(4) -0.003(3) 0.001(4)
C5 0.079(7) 0.044(5) 0.027(4) 0.002(4) 0.008(4) 0.005(5)
C6 0.072(7) 0.064(6) 0.032(5) 0.003(5) 0.014(4) -0.001(5)
C7 0.037(5) 0.053(5) 0.030(4) -0.014(4) 0.005(3) 0.008(4)
C8 0.066(6) 0.052(5) 0.035(5) -0.007(4) 0.007(4) -0.002(5)
C9 0.049(6) 0.084(7) 0.034(5) -0.020(5) 0.007(4) -0.008(5)
C10 0.060(6) 0.070(7) 0.041(5) -0.009(5) -0.002(4) -0.010(5)
C11 0.056(6) 0.044(5) 0.025(4) -0.011(4) 0.006(4) 0.001(4)
C12 0.051(5) 0.086(7) 0.022(4) -0.002(4) -0.001(4) 0.001(5)
C13 0.057(6) 0.088(8) 0.029(4) -0.009(5) -0.003(4) 0.006(5)
C14 0.059(6) 0.045(5) 0.020(4) -0.011(4) -0.006(4) 0.004(4)
C15 0.075(7) 0.045(5) 0.024(4) 0.008(4) -0.012(4) 0.000(4)
C16 0.072(6) 0.044(5) 0.029(4) 0.007(4) -0.003(4) -0.002(4)
C17 0.061(6) 0.041(5) 0.029(4) 0.006(4) -0.013(4) 0.003(4)
C18 0.061(6) 0.039(5) 0.031(4) 0.009(4) -0.016(4) -0.012(4)
C19 0.052(6) 0.075(7) 0.027(4) 0.009(4) -0.013(4) -0.012(5)
C20 0.052(6) 0.079(7) 0.035(5) 0.010(5) -0.017(4) -0.002(5)
C21 0.051(5) 0.040(4) 0.024(4) 0.006(4) -0.007(4) -0.006(4)
C22 0.056(5) 0.048(5) 0.022(4) 0.002(4) -0.011(3) -0.003(4)
C23 0.075(7) 0.048(5) 0.035(4) 0.006(4) -0.021(4) 0.001(5)
C24 0.069(6) 0.052(5) 0.031(4) 0.010(4) -0.006(4) -0.006(5)
C25 0.063(6) 0.044(5) 0.020(4) 0.002(4) -0.007(4) 0.002(4)
C26 0.064(6) 0.043(5) 0.041(5) -0.006(4) -0.020(4) 0.000(4)
C27 0.074(7) 0.045(5) 0.035(5) 0.013(4) -0.010(4) -0.005(5)
C28 0.073(7) 0.045(5) 0.036(5) -0.005(4) -0.007(4) 0.013(5)
C29 0.103(19) 0.051(13) 0.029(10) 0.010(10) -0.023(12) 0.015(12)
C31 0.057(15) 0.091(19) 0.061(15) 0.015(16) 0.034(14) 0.026(13)
C32 0.11(2) 0.082(17) 0.097(19) -0.018(15) -0.025(16) 0.076(16)
C35 0.089(7) 0.089(7) 0.089(7) 0.0000(10) 0.0018(11) 0.0001(10)
C36 0.040(12) 0.13(2) 0.077(15) 0.025(15) -0.007(10) 0.031(13)
C37 0.067(3) 0.067(3) 0.067(3) 0.0003(6) 0.0012(6) 0.0002(6)
N8 0.052(10) 0.044(10) 0.047(10) -0.001(9) -0.009(8) 0.001(9)
C30' 0.11(2) 0.12(3) 0.08(2) 0.02(2) 0.007(18) 0.05(2)
C31' 0.066(15) 0.087(18) 0.086(18) -0.028(15) 0.000(14) 0.017(13)
C32' 0.12(3) 0.13(3) 0.12(3) -0.02(2) 0.07(2) 0.00(2)
C33 0.125(14) 0.144(16) 0.125(14) 0.008(13) 0.030(11) 0.052(13)
C33' 0.10(2) 0.085(18) 0.078(17) -0.001(15) -0.018(14) 0.005(15)
C36' 0.067(3) 0.067(3) 0.067(3) 0.0003(6) 0.0012(6) 0.0002(6)
C37' 0.067(3) 0.067(3) 0.067(3) 0.0003(6) 0.0012(6) 0.0002(6)
N8' 0.075(16) 0.108(19) 0.046(11) 0.010(14) 0.004(10) 0.048(15)
C30 0.059(8) 0.142(14) 0.118(12) -0.052(11) 0.007(8) 0.012(8)
C34 0.166(8) 0.166(8) 0.166(8) -0.0001(10) 0.0028(11) 0.0004(10)
C38 0.077(7) 0.043(5) 0.037(5) 0.001(4) -0.021(4) 0.000(5)
C39 0.085(8) 0.101(10) 0.045(6) 0.032(6) -0.009(6) 0.016(7)

loop_
_atom_type_symbol
_atom_type_description
_atom_type_scat_dispersion_real
_atom_type_scat_dispersion_imag
_atom_type_scat_source
C C 0.0033 0.0016 'International Tables Vol C Tables 4.2.6.8 and 6.1.1.4'
H H 0.0000 0.0000 'International Tables Vol C Tables 4.2.6.8 and 6.1.1.4'
N N 0.0061 0.0033 'International Tables Vol C Tables 4.2.6.8 and 6.1.1.4'
O O 0.0106 0.0060 'International Tables Vol C Tables 4.2.6.8 and 6.1.1.4'
Co Co 0.3494 0.9721 'International Tables Vol C Tables 4.2.6.8 and 6.1.1.4'

loop_
_geom_angle_atom_site_label_1
_geom_angle_atom_site_label_2
_geom_angle_atom_site_label_3
_geom_angle
_geom_angle_site_symmetry_1
_geom_angle_site_symmetry_3
_geom_angle_publ_flag
O18 Co1 O18 180.0(3) 3_466 . ?
O18 Co1 O1 84.0(2) 3_466 3_466 ?
O18 Co1 O1 96.0(2) . 3_466 ?
O18 Co1 O1 96.0(2) 3_466 . ?
O18 Co1 O1 84.0(2) . . ?
O1 Co1 O1 180.0(2) 3_466 . ?
O18 Co1 O10 85.4(2) 3_466 . ?
O18 Co1 O10 94.6(2) . . ?
O1 Co1 O10 87.4(2) 3_466 . ?
O1 Co1 O10 92.6(2) . . ?
O18 Co1 O10 94.6(2) 3_466 3_466 ?
O18 Co1 O10 85.4(2) . 3_466 ?
O1 Co1 O10 92.6(2) 3_466 3_466 ?
O1 Co1 O10 87.4(2) . 3_466 ?
O10 Co1 O10 180.000(1) . 3_466 ?
O18 Co2 O4 97.4(2) 3_466 4_566 ?
O18 Co2 N7 168.5(3) 3_466 3_556 ?
O4 Co2 N7 92.3(3) 4_566 3_556 ?
O18 Co2 O19 91.1(2) 3_466 . ?
O4 Co2 O19 91.2(3) 4_566 . ?
N7 Co2 O19 94.8(3) 3_556 . ?
O18 Co2 O2 84.1(2) 3_466 . ?
O4 Co2 O2 176.6(2) 4_566 . ?
N7 Co2 O2 86.5(3) 3_556 . ?
O19 Co2 O2 85.7(2) . . ?
O18 Co2 O10 80.91(19) 3_466 . ?
O4 Co2 O10 89.0(2) 4_566 . ?
N7 Co2 O10 93.3(3) 3_556 . ?
O19 Co2 O10 171.9(2) . . ?
O2 Co2 O10 94.2(2) . . ?
O3 Co3 O18 91.5(2) 2_455 . ?
O3 Co3 N5 92.0(3) 2_455 . ?
O18 Co3 N5 167.9(3) . . ?
O3 Co3 O9 173.7(3) 2_455 . ?
O18 Co3 O9 89.4(2) . . ?
N5 Co3 O9 88.4(3) . . ?
O3 Co3 O17 89.0(3) 2_455 . ?
O18 Co3 O17 90.3(3) . . ?
N5 Co3 O17 101.3(3) . . ?
O9 Co3 O17 84.7(3) . . ?
O3 Co3 O1 94.7(2) 2_455 . ?
O18 Co3 O1 79.5(2) . . ?
N5 Co3 O1 88.7(3) . . ?
O9 Co3 O1 91.6(2) . . ?
O17 Co3 O1 169.2(3) . . ?
C7 O1 Co1 122.8(5) . . ?
C7 O1 Co3 134.9(5) . . ?
Co1 O1 Co3 90.7(2) . . ?
H1B O1W H2B 109(4) . . ?
C7 O2 Co2 127.7(5) . . ?
C14 O3 Co3 140.6(6) . 2_445 ?
C14 O4 Co2 131.4(5) . 4_665 ?
C21 O9 Co3 129.7(5) . . ?
C21 O10 Co1 124.7(5) . . ?
C21 O10 Co2 126.5(5) . . ?
Co1 O10 Co2 88.07(18) . . ?
Co1 O18 Co2 98.4(2) . 3_466 ?
Co1 O18 Co3 98.1(2) . . ?
Co2 O18 Co3 129.7(2) 3_466 . ?
Co1 O18 H1A 117(8) . . ?
Co2 O18 H1A 91(8) 3_466 . ?
Co3 O18 H1A 122(8) . . ?
O6 N1 O5 119.5(11) . . ?
O6 N1 C2 120.2(9) . . ?
O5 N1 C2 119.9(10) . . ?
O7 N2 O8 119.8(11) . . ?
O7 N2 C9 120.3(9) . . ?
O8 N2 C9 119.9(9) . . ?
O14 N3 O13 120.0(10) . . ?
O14 N3 C16 119.0(9) . . ?
O13 N3 C16 121.0(7) . . ?
O15 N4 O16 120.7(11) . . ?
O15 N4 C23 121.0(9) . . ?
O16 N4 C23 118.3(10) . . ?
C29 N5 C30 93.1(14) . . ?
C29 N5 C30' 39.6(16) . . ?
C30 N5 C30' 114.9(15) . . ?
C29 N5 Co3 128.3(13) . . ?
C30 N5 Co3 129.4(9) . . ?
C30' N5 Co3 115.8(14) . . ?
C29 N6 C32 132(2) . . ?
C29 N6 C31 107(2) . . ?
C32 N6 C31 122(2) . . ?
C32' N6' C31' 128(3) . . ?
C32' N6' C30 118(3) . . ?
C31' N6' C30 114(2) . . ?
C37 N7 C37' 32.7(12) . . ?
C37 N7 C38 102.3(13) . . ?
C37' N7 C38 107.1(12) . . ?
C37 N7 Co2 127.8(11) . 3_556 ?
C37' N7 Co2 122.5(11) . 3_556 ?
C38 N7 Co2 127.8(7) . 3_556 ?
C6 C1 C2 116.1(7) . . ?
C6 C1 C8 119.0(8) . . ?
C2 C1 C8 124.8(8) . . ?
C3 C2 C1 122.1(8) . . ?
C3 C2 N1 117.6(8) . . ?
C1 C2 N1 120.2(8) . . ?
C2 C3 C4 119.6(8) . . ?
C2 C3 H3 120.2 . . ?
C4 C3 H3 120.2 . . ?
C5 C4 C3 118.5(7) . . ?
C5 C4 C7 120.2(8) . . ?
C3 C4 C7 121.3(7) . . ?
C6 C5 C4 121.5(9) . . ?
C6 C5 H5 119.3 . . ?
C4 C5 H5 119.3 . . ?
C5 C6 C1 122.2(9) . . ?
C5 C6 H6 118.9 . . ?
C1 C6 H6 118.9 . . ?
O2 C7 O1 124.5(7) . . ?
O2 C7 C4 119.7(7) . . ?
O1 C7 C4 115.8(7) . . ?
C13 C8 C9 115.3(8) . . ?
C13 C8 C1 119.0(8) . . ?
C9 C8 C1 124.8(9) . . ?
C10 C9 C8 122.9(9) . . ?
C10 C9 N2 116.2(8) . . ?
C8 C9 N2 120.9(8) . . ?
C9 C10 C11 119.8(8) . . ?
C9 C10 H10 120.1 . . ?
C11 C10 H10 120.1 . . ?
C10 C11 C12 118.6(8) . . ?
C10 C11 C14 120.3(8) . . ?
C12 C11 C14 121.0(8) . . ?
C13 C12 C11 118.7(9) . . ?
C13 C12 H12 120.7 . . ?
C11 C12 H12 120.7 . . ?
C8 C13 C12 123.9(9) . . ?
C8 C13 H13 118.1 . . ?
C12 C13 H13 118.1 . . ?
O4 C14 O3 127.6(7) . . ?
O4 C14 C11 119.7(7) . . ?
O3 C14 C11 112.6(8) . . ?
C20 C15 C16 116.3(8) . . ?
C20 C15 C22 117.9(8) . . ?
C16 C15 C22 125.8(8) . . ?
C17 C16 C15 122.4(9) . . ?
C17 C16 N3 115.6(8) . . ?
C15 C16 N3 122.0(7) . . ?
C18 C17 C16 118.7(8) . . ?
C18 C17 H17 120.6 . . ?
C16 C17 H17 120.6 . . ?
C19 C18 C17 120.1(8) . . ?
C19 C18 C21 119.9(8) . . ?
C17 C18 C21 119.9(8) . . ?
C18 C19 C20 119.8(9) . . ?
C18 C19 H19 120.1 . . ?
C20 C19 H19 120.1 . . ?
C15 C20 C19 122.4(9) . . ?
C15 C20 H20 118.8 . . ?
C19 C20 H20 118.8 . . ?
O9 C21 O10 126.0(7) . . ?
O9 C21 C18 118.6(7) . . ?
O10 C21 C18 115.5(7) . . ?
C27 C22 C23 116.0(7) . . ?
C27 C22 C15 118.8(8) . . ?
C23 C22 C15 125.1(8) . . ?
C24 C23 C22 122.6(9) . . ?
C24 C23 N4 116.1(8) . . ?
C22 C23 N4 121.3(7) . . ?
C25 C24 C23 120.8(8) . . ?
C25 C24 H24 119.6 . . ?
C23 C24 H24 119.6 . . ?
C24 C25 C26 118.7(7) . . ?
C24 C25 C28 118.7(8) . . ?
C26 C25 C28 122.5(8) . . ?
C25 C26 C27 120.7(8) . . ?
C25 C26 H26 119.7 . . ?
C27 C26 H26 119.7 . . ?
C22 C27 C26 121.0(8) . . ?
C22 C27 H27 119.5 . . ?
C26 C27 H27 119.5 . . ?
O11 C28 O12 126.8(9) . . ?
O11 C28 C25 117.5(9) . . ?
O12 C28 C25 115.7(8) . . ?
N5 C29 N6 118(2) . . ?
N5 C29 C30 44.7(9) . . ?
N6 C29 C30 74.2(16) . . ?
C30 C31 N6 93(2) . . ?
C36 C35 C34 115(2) . . ?
C35 C36 N8 122(2) . . ?
N7 C37 N8 112(2) . . ?
C39 N8 C37 106.9(18) . . ?
C39 N8 C36 126.2(17) . . ?
C37 N8 C36 126(2) . . ?
C31' C30' N5 108(3) . . ?
C30' C31' N6' 105(2) . . ?
N6' C32' C33' 110(2) . . ?
C33' C33 C34 126(2) . . ?
C33 C33' C32' 113(2) . . ?
C34 C36' N8' 125(2) . . ?
N7 C37' N8' 110.2(19) . . ?
C37' N8' C39 106.3(17) . . ?
C37' N8' C36' 124(2) . . ?
C39 N8' C36' 129.2(18) . . ?
C31 C30 N5 128(2) . . ?
C31 C30 N6' 34.2(13) . . ?
N5 C30 N6' 95.4(16) . . ?
C31 C30 C29 86.0(18) . . ?
N5 C30 C29 42.2(10) . . ?
N6' C30 C29 56.8(14) . . ?
C36' C34 C33 144(2) . . ?
C36' C34 C35 54.4(17) . . ?
C33 C34 C35 103(2) . . ?
N7 C38 C39 110.1(9) . . ?
N8 C39 C38 106.0(11) . . ?
N8 C39 N8' 35.7(11) . . ?
C38 C39 N8' 102.1(11) . . ?

loop_
_geom_bond_atom_site_label_1
_geom_bond_atom_site_label_2
_geom_bond_distance
_geom_bond_site_symmetry_2
_geom_bond_publ_flag
Co1 O18 2.016(5) 3_466 ?
Co1 O18 2.016(5) . ?
Co1 O1 2.073(5) 3_466 ?
Co1 O1 2.073(5) . ?
Co1 O10 2.109(5) . ?
Co1 O10 2.109(5) 3_466 ?
Co2 O18 2.020(5) 3_466 ?
Co2 O4 2.070(6) 4_566 ?
Co2 N7 2.070(7) 3_556 ?
Co2 O19 2.119(6) . ?
Co2 O2 2.215(6) . ?
Co2 O10 2.281(5) . ?
Co3 O3 2.038(5) 2_455 ?
Co3 O18 2.043(5) . ?
Co3 N5 2.103(9) . ?
Co3 O9 2.134(6) . ?
Co3 O17 2.159(7) . ?
Co3 O1 2.234(6) . ?
O1 C7 1.278(10) . ?
O1W H1B 0.86(2) . ?
O1W H2B 0.85(2) . ?
O2 C7 1.262(10) . ?
O3 C14 1.278(10) . ?
O3 Co3 2.038(5) 2_445 ?
O4 C14 1.235(10) . ?
O4 Co2 2.070(6) 4_665 ?
O5 N1 1.227(12) . ?
O6 N1 1.210(13) . ?
O7 N2 1.201(13) . ?
O8 N2 1.229(13) . ?
O9 C21 1.233(10) . ?
O10 C21 1.283(10) . ?
O11 C28 1.251(12) . ?
O12 C28 1.257(12) . ?
O13 N3 1.193(11) . ?
O14 N3 1.185(11) . ?
O15 N4 1.194(13) . ?
O16 N4 1.203(12) . ?
O18 Co2 2.020(5) 3_466 ?
O18 H1A 0.84(2) . ?
N1 C2 1.429(13) . ?
N2 C9 1.468(13) . ?
N3 C16 1.472(13) . ?
N4 C23 1.456(13) . ?
N5 C29 1.30(2) . ?
N5 C30 1.361(18) . ?
N5 C30' 1.47(3) . ?
N6 C29 1.31(3) . ?
N6 C32 1.47(3) . ?
N6 C31 1.49(3) . ?
N6' C32' 1.36(4) . ?
N6' C31' 1.37(4) . ?
N6' C30 1.57(3) . ?
N7 C37 1.32(3) . ?
N7 C37' 1.35(3) . ?
N7 C38 1.367(11) . ?
N7 Co2 2.070(7) 3_556 ?
C1 C6 1.390(14) . ?
C1 C2 1.406(13) . ?
C1 C8 1.476(12) . ?
C2 C3 1.382(12) . ?
C3 C4 1.389(12) . ?
C3 H3 0.9300 . ?
C4 C5 1.386(12) . ?
C4 C7 1.495(10) . ?
C5 C6 1.351(12) . ?
C5 H5 0.9300 . ?
C6 H6 0.9300 . ?
C8 C13 1.356(14) . ?
C8 C9 1.404(13) . ?
C9 C10 1.366(13) . ?
C10 C11 1.374(13) . ?
C10 H10 0.9300 . ?
C11 C12 1.409(12) . ?
C11 C14 1.500(11) . ?
C12 C13 1.378(12) . ?
C12 H12 0.9300 . ?
C13 H13 0.9300 . ?
C15 C20 1.352(14) . ?
C15 C16 1.417(13) . ?
C15 C22 1.500(10) . ?
C16 C17 1.388(11) . ?
C17 C18 1.381(13) . ?
C17 H17 0.9300 . ?
C18 C19 1.371(13) . ?
C18 C21 1.507(10) . ?
C19 C20 1.406(11) . ?
C19 H19 0.9300 . ?
C20 H20 0.9300 . ?
C22 C27 1.386(12) . ?
C22 C23 1.403(13) . ?
C23 C24 1.379(11) . ?
C24 C25 1.346(13) . ?
C24 H24 0.9300 . ?
C25 C26 1.393(13) . ?
C25 C28 1.523(11) . ?
C26 C27 1.398(12) . ?
C26 H26 0.9300 . ?
C27 H27 0.9300 . ?
C29 C30 1.93(3) . ?
C31 C30 1.28(3) . ?
C35 C36 1.34(4) . ?
C35 C34 1.60(4) . ?
C36 N8 1.51(3) . ?
C37 N8 1.36(3) . ?
N8 C39 1.30(2) . ?
C30' C31' 1.35(4) . ?
C32' C33' 1.64(4) . ?
C33 C33' 1.37(3) . ?
C33 C34 1.52(3) . ?
C36' C34 1.33(3) . ?
C36' N8' 1.51(3) . ?
C37' N8' 1.35(3) . ?
N8' C39 1.49(2) . ?
C38 C39 1.371(15) . ?

loop_
_geom_hbond_atom_site_label_D
_geom_hbond_atom_site_label_H
_geom_hbond_atom_site_label_A
_geom_hbond_distance_DH
_geom_hbond_distance_HA
_geom_hbond_distance_DA
_geom_hbond_angle_DHA
_geom_hbond_site_symmetry_A
O1W H2B O17 0.85(2) 2.00(6) 2.764(12) 148(10) 3_566
